data_4514506
loop_
_publ_author_name
'Han, Lin'
'Pham, Tony'
'Zhuo, Mingjing'
'Forrest, Katherine A.'
'Suepaul, Shanelle'
'Space, Brian'
'Zaworotko, Michael J.'
'Shi, Wei'
'Chen, Yao'
'Cheng, Peng'
'Zhang, Zhenjie'

_publ_section_title
;
 Molecular Sieving and Direct Visualization of CO<sub>2</sub> in Binding
 Pockets of an Ultramicroporous Lanthanide Metal-Organic Framework
 Platform.
;
_journal_issue 26
_journal_name_full 'ACS applied materials &amp; interfaces'
_journal_page_first 23192
_journal_page_last 23197
_journal_paper_doi 10.1021/acsami.9b04619
_journal_volume 11
_journal_year 2019
_chemical_formula_moiety 'C12 H8 La N3 O9, 0.75(C O2)'
_chemical_formula_sum 'C12.75 H8 La N3 O10.5'
_chemical_formula_weight 510.13
_space_group_crystal_system monoclinic
_space_group_IT_number 14
_space_group_name_Hall '-P 2ybc'
_space_group_name_H-M_alt 'P 1 21/c 1'
_symmetry_space_group_name_Hall '-P 2ybc'
_symmetry_space_group_name_H-M 'P 1 21/c 1'
_atom_sites_solution_hydrogens geom
_atom_sites_solution_primary direct
_atom_sites_solution_secondary difmap
_audit_creation_date 2019-05-28
_audit_creation_method
;
Olex2 1.2
(compiled 2014.09.19 svn.r3010 for OlexSys, GUI svn.r4874)
;
_cell_angle_alpha 90.00
_cell_angle_beta 110.145(6)
_cell_angle_gamma 90.00
_cell_formula_units_Z 4
_cell_length_a 10.3671(6)
_cell_length_b 17.2965(6)
_cell_length_c 11.4073(6)
_cell_measurement_reflns_used 2050
_cell_measurement_temperature 120(2)
_cell_measurement_theta_max 25.9860
_cell_measurement_theta_min 3.4760
_cell_volume 1920.36(18)
_computing_molecular_graphics 'Olex2 (Dolomanov et al., 2009)'
_computing_publication_material 'Olex2 (Dolomanov et al., 2009)'
_computing_structure_refinement 'SHELXL-97 (Sheldrick, 1997)'
_computing_structure_solution 'SIR2004 (Burla et al., 2007)'
_diffrn_ambient_temperature 120(2)
_diffrn_measured_fraction_theta_full 0.998
_diffrn_measured_fraction_theta_max 0.998
_diffrn_measurement_device_type 'SuperNova, Single source at offset/far, Eos'
_diffrn_radiation_monochromator graphite
_diffrn_radiation_type MoK\a
_diffrn_radiation_wavelength 0.71073
_diffrn_reflns_av_R_equivalents 0.0392
_diffrn_reflns_av_unetI/netI 0.0700
_diffrn_reflns_limit_h_max 11
_diffrn_reflns_limit_h_min -12
_diffrn_reflns_limit_k_max 20
_diffrn_reflns_limit_k_min -21
_diffrn_reflns_limit_l_max 10
_diffrn_reflns_limit_l_min -14
_diffrn_reflns_number 7359
_diffrn_reflns_theta_full 26.37
_diffrn_reflns_theta_max 26.37
_diffrn_reflns_theta_min 3.29
_diffrn_source 'fine-focus sealed tube'
_exptl_absorpt_coefficient_mu 2.281
_exptl_absorpt_correction_T_max 1.00000
_exptl_absorpt_correction_T_min 0.77261
_exptl_absorpt_correction_type multi-scan
_exptl_crystal_colour colorless
_exptl_crystal_density_diffrn 1.764
_exptl_crystal_density_method 'not measured'
_exptl_crystal_description 'clear light cube'
_exptl_crystal_F_000 986
_exptl_crystal_size_max 0.2
_exptl_crystal_size_mid 0.17
_exptl_crystal_size_min 0.12
_refine_diff_density_max 1.794
_refine_diff_density_min -1.569
_refine_diff_density_rms 0.175
_refine_ls_extinction_method none
_refine_ls_goodness_of_fit_ref 1.124
_refine_ls_hydrogen_treatment mixed
_refine_ls_matrix_type full
_refine_ls_number_parameters 253
_refine_ls_number_reflns 3910
_refine_ls_number_restraints 0
_refine_ls_restrained_S_all 1.124
_refine_ls_R_factor_all 0.0950
_refine_ls_R_factor_gt 0.0557
_refine_ls_shift/su_max 0.001
_refine_ls_shift/su_mean 0.000
_refine_ls_structure_factor_coef Fsqd
_refine_ls_weighting_details 'calc w=1/[\s^2^(Fo^2^)+(0.0410P)^2^+13.2040P] where P=(Fo^2^+2Fc^2^)/3'
_refine_ls_weighting_scheme calc
_refine_ls_wR_factor_gt 0.1199
_refine_ls_wR_factor_ref 0.1421
_reflns_number_gt 2577
_reflns_number_total 3910
_reflns_threshold_expression >2sigma(I)
_cod_data_source_file am9b04619_si_005.cif
_cod_data_source_block CO2@NKMOF-3-La
_cod_original_cell_volume 1920.35(16)
_cod_original_formula_sum 'C12.75 H8 La N3 O10.50'
_cod_database_code 4514506
_olex2_refinement_description
;
1. Others
 Fixed Sof: O10(0.75) C13(0.75) O11(0.75)
 Fixed Uiso: H7(0.04) H1(0.029) H2(0.037) H5(0.033) H6(0.029) H8(0.034)
 H12(0.029) H11(0.03)
 Fixed X: H7(1.1548) H1(1.3292) H2(1.5645) H5(1.5202) H6(1.2852) H8(1.1007)
 H12(0.939) H11(0.8899)
 Fixed Y: H7(-0.1941) H1(0.1309) H2(0.1138) H5(0.0189) H6(0.0329) H8(-0.3136)
 H12(-0.0921) H11(-0.289)
 Fixed Z: H7(0.268) H1(0.4838) H2(0.5468) H5(0.2176) H6(0.1587) H8(0.1763)
 H12(-0.0484) H11(0.3531)
;
_olex2_submission_special_instructions 'No special instructions were received'
_platon_squeeze_void_probe_radius 1.20

loop_
_space_group_symop_id
_space_group_symop_operation_xyz
1 'x, y, z'
2 '-x, y+1/2, -z+1/2'
3 '-x, -y, -z'
4 'x, -y-1/2, z-1/2'

loop_
_atom_site_label
_atom_site_type_symbol
_atom_site_fract_x
_atom_site_fract_y
_atom_site_fract_z
_atom_site_U_iso_or_equiv
_atom_site_adp_type
_atom_site_occupancy
_atom_site_symmetry_multiplicity
_atom_site_calc_flag
_atom_site_refinement_flags
La1 La 0.98352(4) -0.00202(3) 0.31243(4) 0.02044(16) Uani 1 1 d .
O5 O 1.1511(5) 0.0899(3) 0.2828(5) 0.0240(12) Uani 1 1 d .
O6 O 1.2141(5) -0.0519(3) 0.4546(5) 0.0264(13) Uani 1 1 d .
N3 N 1.2876(7) 0.0818(4) 0.3180(6) 0.0217(15) Uani 1 1 d .
N2 N 1.0509(7) -0.1335(4) 0.1163(6) 0.0243(15) Uani 1 1 d .
O8 O 1.0334(5) 0.0872(3) 0.4933(5) 0.0232(13) Uani 1 1 d .
O9 O 0.9251(6) -0.1450(3) 0.3250(5) 0.0307(14) Uani 1 1 d .
C7 C 1.0998(10) -0.1982(5) 0.1845(8) 0.033(2) Uani 1 1 d .
H7 H 1.1548 -0.1941 0.2680 0.040 Uiso 1 1 calc R
C1 C 1.3681(8) 0.1069(5) 0.4310(7) 0.0240(18) Uani 1 1 d .
H1 H 1.3292 0.1309 0.4838 0.029 Uiso 1 1 calc R
O7 O 0.7657(6) 0.0274(4) 0.3471(5) 0.0340(15) Uani 1 1 d .
C2 C 1.5085(9) 0.0970(5) 0.4683(8) 0.030(2) Uani 1 1 d .
H2 H 1.5645 0.1138 0.5468 0.037 Uiso 1 1 calc R
C5 C 1.4823(8) 0.0402(5) 0.2733(8) 0.0275(19) Uani 1 1 d .
H5 H 1.5202 0.0189 0.2176 0.033 Uiso 1 1 calc R
C10 C 0.9562(8) -0.1476(4) 0.4413(7) 0.0207(16) Uani 1 1 d .
C9 C 0.9862(8) -0.2250(5) 0.5049(8) 0.0232(17) Uani 1 1 d .
O1 O 0.8468(6) 0.0987(4) 0.1485(6) 0.0337(15) Uani 1 1 d .
C3 C 1.5663(8) 0.0620(5) 0.3886(7) 0.0224(18) Uani 1 1 d .
C4 C 1.7178(9) 0.0471(5) 0.4311(8) 0.0268(19) Uani 1 1 d .
O2 O 0.7804(8) -0.0231(5) 0.1011(7) 0.055(2) Uani 1 1 d .
C6 C 1.3419(8) 0.0491(5) 0.2373(7) 0.0241(18) Uani 1 1 d .
H6 H 1.2852 0.0329 0.1587 0.029 Uiso 1 1 calc R
O4 O 1.0843(6) -0.0640(3) 0.1696(5) 0.0286(13) Uani 1 1 d .
C8 C 1.0678(9) -0.2691(5) 0.1298(8) 0.0282(19) Uani 1 1 d .
H8 H 1.1007 -0.3136 0.1763 0.034 Uiso 1 1 calc R
O3 O 0.6608(8) 0.0720(5) -0.0079(7) 0.075(3) Uani 1 1 d .
C12 C 0.9725(8) -0.1372(5) -0.0039(7) 0.0239(19) Uani 1 1 d .
H12 H 0.9390 -0.0921 -0.0484 0.029 Uiso 1 1 calc R
C11 C 0.9413(8) -0.2917(5) 0.4378(7) 0.0247(18) Uani 1 1 d .
H11 H 0.8899 -0.2890 0.3531 0.030 Uiso 1 1 calc R
N1 N 0.7613(10) 0.0514(7) 0.0783(8) 0.054(3) Uani 1 1 d .
O10 O 0.4014(15) 0.1455(9) 0.7614(18) 0.114(6) Uani 0.75 1 d P
C13 C 0.396(3) 0.1727(15) 0.842(3) 0.144(15) Uani 0.75 1 d P
O11 O 0.364(2) 0.1908(9) 0.934(2) 0.146(8) Uani 0.75 1 d P

loop_
_atom_site_aniso_label
_atom_site_aniso_U_11
_atom_site_aniso_U_22
_atom_site_aniso_U_33
_atom_site_aniso_U_23
_atom_site_aniso_U_13
_atom_site_aniso_U_12
La1 0.0198(2) 0.0245(3) 0.0195(2) 0.0016(2) 0.00990(17) 0.0015(2)
O5 0.013(3) 0.030(3) 0.032(3) 0.004(3) 0.011(2) 0.003(3)
O6 0.018(3) 0.040(3) 0.024(3) 0.009(3) 0.010(2) 0.006(3)
N3 0.018(4) 0.022(3) 0.027(4) 0.002(3) 0.010(3) 0.000(3)
N2 0.021(4) 0.030(4) 0.028(4) -0.005(3) 0.015(3) 0.001(3)
O8 0.017(3) 0.027(3) 0.027(3) -0.003(2) 0.010(2) -0.003(2)
O9 0.037(4) 0.032(3) 0.023(3) 0.001(3) 0.010(3) -0.006(3)
C7 0.042(6) 0.034(5) 0.023(5) 0.001(4) 0.011(4) 0.004(5)
C1 0.021(4) 0.030(4) 0.023(4) 0.003(3) 0.010(4) 0.007(4)
O7 0.019(3) 0.060(4) 0.030(3) 0.002(3) 0.017(3) 0.008(3)
C2 0.031(5) 0.029(4) 0.026(5) 0.004(4) 0.002(4) 0.005(4)
C5 0.019(4) 0.038(5) 0.025(4) -0.001(4) 0.008(4) 0.004(4)
C10 0.013(4) 0.027(4) 0.023(4) 0.000(4) 0.008(3) -0.003(4)
C9 0.020(4) 0.027(4) 0.027(4) 0.002(4) 0.013(3) -0.001(4)
O1 0.024(3) 0.046(4) 0.032(4) 0.005(3) 0.010(3) -0.001(3)
C3 0.010(4) 0.035(5) 0.026(4) 0.010(4) 0.011(3) 0.003(4)
C4 0.023(5) 0.030(5) 0.028(5) 0.011(4) 0.010(4) -0.001(4)
O2 0.042(4) 0.087(6) 0.035(4) -0.010(4) 0.011(3) 0.001(4)
C6 0.016(4) 0.034(5) 0.024(4) -0.003(4) 0.007(3) -0.002(4)
O4 0.029(3) 0.031(3) 0.030(3) -0.008(3) 0.016(3) -0.003(3)
C8 0.035(5) 0.027(4) 0.024(4) 0.004(4) 0.011(4) 0.005(4)
O3 0.043(5) 0.107(7) 0.051(5) 0.005(5) -0.015(4) 0.015(5)
C12 0.023(5) 0.033(5) 0.020(4) 0.002(4) 0.013(4) 0.003(4)
C11 0.023(4) 0.035(5) 0.018(4) 0.002(4) 0.008(3) -0.004(4)
N1 0.041(6) 0.089(8) 0.031(5) 0.015(5) 0.011(4) 0.012(6)
O10 0.057(9) 0.098(12) 0.164(18) -0.041(11) 0.009(10) -0.017(9)
C13 0.15(3) 0.089(18) 0.13(3) -0.056(18) -0.02(2) 0.055(18)
O11 0.162(18) 0.067(10) 0.23(2) -0.046(12) 0.098(17) -0.020(11)

loop_
_atom_type_symbol
_atom_type_description
_atom_type_scat_dispersion_real
_atom_type_scat_dispersion_imag
_atom_type_scat_source
C C 0.0033 0.0016 'International Tables Vol C Tables 4.2.6.8 and 6.1.1.4'
H H 0.0000 0.0000 'International Tables Vol C Tables 4.2.6.8 and 6.1.1.4'
La La -0.2871 2.4523 'International Tables Vol C Tables 4.2.6.8 and 6.1.1.4'
N N 0.0061 0.0033 'International Tables Vol C Tables 4.2.6.8 and 6.1.1.4'
O O 0.0106 0.0060 'International Tables Vol C Tables 4.2.6.8 and 6.1.1.4'

loop_
_geom_angle_atom_site_label_1
_geom_angle_atom_site_label_2
_geom_angle_atom_site_label_3
_geom_angle
_geom_angle_site_symmetry_1
_geom_angle_site_symmetry_3
O5 La1 La1 108.49(13) . 3_756
O5 La1 O6 75.69(18) . .
O5 La1 O8 75.99(18) . .
O5 La1 O8 135.13(17) . 3_756
O5 La1 O9 145.34(19) . .
O5 La1 O7 127.91(19) . .
O5 La1 C10 143.6(2) . .
O5 La1 O1 72.75(18) . .
O5 La1 O2 110.2(2) . .
O5 La1 O4 73.16(18) . .
O5 La1 N1 92.3(2) . .
O6 La1 La1 67.89(12) . 3_756
O6 La1 O8 66.73(16) . 3_756
O6 La1 O9 79.90(19) . .
O6 La1 C10 68.00(19) . .
O6 La1 O1 148.41(19) . .
O6 La1 O2 145.3(2) . .
O6 La1 N1 159.7(2) . .
O8 La1 La1 38.56(12) . 3_756
O8 La1 La1 34.75(11) 3_756 3_756
O8 La1 O6 78.42(18) . .
O8 La1 O8 73.31(19) . 3_756
O8 La1 O9 122.59(17) . .
O8 La1 C10 98.2(2) . .
O8 La1 C10 25.16(18) 3_756 .
O8 La1 O1 95.02(19) . .
O8 La1 O2 136.2(2) . .
O8 La1 N1 115.0(2) . .
O8 La1 N1 130.2(2) 3_756 .
O9 La1 La1 84.04(12) . 3_756
O9 La1 O8 49.29(17) . 3_756
O9 La1 C10 24.71(19) . .
O9 La1 O1 127.46(19) . .
O9 La1 O2 77.7(2) . .
O9 La1 N1 102.9(3) . .
O7 La1 La1 65.80(13) . 3_756
O7 La1 O6 132.79(18) . .
O7 La1 O8 71.33(19) . .
O7 La1 O8 70.29(18) . 3_756
O7 La1 O9 86.8(2) . .
O7 La1 C10 81.3(2) . .
O7 La1 O1 71.01(19) . .
O7 La1 O2 71.8(2) . .
O7 La1 N1 67.5(2) . .
C10 La1 La1 59.75(15) . 3_756
C10 La1 N1 121.6(3) . .
O1 La1 La1 124.04(14) . 3_756
O1 La1 O8 141.29(17) . 3_756
O1 La1 C10 143.4(2) . .
O1 La1 O2 50.5(2) . .
O1 La1 N1 24.7(2) . .
O2 La1 La1 134.49(16) . 3_756
O2 La1 O8 114.7(2) . 3_756
O2 La1 C10 98.8(2) . .
O2 La1 N1 25.9(3) . .
O4 La1 La1 141.41(14) . 3_756
O4 La1 O6 75.72(19) . .
O4 La1 O8 117.70(17) . 3_756
O4 La1 O8 143.64(18) . .
O4 La1 O9 77.26(18) . .
O4 La1 O7 144.4(2) . .
O4 La1 C10 95.3(2) . .
O4 La1 O1 93.81(19) . .
O4 La1 O2 73.8(2) . .
O4 La1 N1 85.2(2) . .
N1 La1 La1 132.23(17) . 3_756
N3 O5 La1 127.9(4) . .
C4 O6 La1 135.4(5) 3_856 .
O5 N3 C1 119.7(6) . .
O5 N3 C6 118.9(6) . .
C1 N3 C6 121.3(7) . .
O4 N2 C7 119.5(7) . .
C12 N2 C7 121.6(7) . .
C12 N2 O4 118.8(7) . .
La1 O8 La1 106.69(19) . 3_756
C10 O8 La1 162.3(5) 3_756 .
C10 O8 La1 89.0(4) 3_756 3_756
C10 O9 La1 96.6(5) . .
N2 C7 C8 119.7(8) . .
N3 C1 C2 119.8(8) . .
C4 O7 La1 142.3(5) 1_455 .
C1 C2 C3 120.0(8) . .
C3 C5 C6 121.2(8) . .
O8 C10 La1 65.8(4) 3_756 .
O8 C10 C9 119.3(7) 3_756 .
O9 C10 La1 58.7(4) . .
O9 C10 O8 122.2(7) . 3_756
O9 C10 C9 118.6(7) . .
C9 C10 La1 162.2(5) . .
C8 C9 C10 120.8(7) 4_556 .
C11 C9 C10 120.3(7) . .
C11 C9 C8 118.7(8) . 4_556
N1 O1 La1 96.4(5) . .
C2 C3 C4 120.2(8) . .
C5 C3 C2 118.6(7) . .
C5 C3 C4 121.2(7) . .
O6 C4 O7 125.3(8) 3_856 1_655
O6 C4 C3 118.5(7) 3_856 .
O7 C4 C3 116.2(7) 1_655 .
N1 O2 La1 93.7(6) . .
N3 C6 C5 119.1(7) . .
N2 O4 La1 126.1(4) . .
C7 C8 C9 120.1(8) . 4
N2 C12 C11 119.8(8) . 4
C9 C11 C12 120.0(8) . 4_556
O1 N1 La1 58.8(4) . .
O1 N1 O2 118.8(8) . .
O2 N1 La1 60.5(5) . .
O3 N1 La1 171.9(7) . .
O3 N1 O1 122.7(11) . .
O3 N1 O2 118.5(10) . .
O10 C13 O11 164(4) . .

loop_
_geom_bond_atom_site_label_1
_geom_bond_atom_site_label_2
_geom_bond_distance
_geom_bond_site_symmetry_2
La1 La1 4.1747(8) 3_756
La1 O5 2.462(5) .
La1 O6 2.533(5) .
La1 O8 2.484(5) .
La1 O8 2.716(5) 3_756
La1 O9 2.561(6) .
La1 O7 2.476(5) .
La1 C10 2.978(8) .
La1 O1 2.591(6) .
La1 O2 2.624(7) .
La1 O4 2.464(5) .
La1 N1 3.009(9) .
O5 N3 1.339(8) .
O6 C4 1.254(10) 3_856
N3 C1 1.344(10) .
N3 C6 1.356(10) .
N2 C7 1.357(11) .
N2 O4 1.338(8) .
N2 C12 1.333(10) .
O8 La1 2.716(5) 3_756
O8 C10 1.266(9) 3_756
O9 C10 1.253(9) .
C7 C8 1.365(12) .
C1 C2 1.380(12) .
O7 C4 1.269(10) 1_455
C2 C3 1.389(11) .
C5 C3 1.356(11) .
C5 C6 1.378(11) .
C10 O8 1.266(9) 3_756
C10 C9 1.504(11) .
C9 C8 1.387(11) 4_556
C9 C11 1.374(11) .
O1 N1 1.268(11) .
C3 C4 1.498(11) .
C4 O6 1.254(10) 3_856
C4 O7 1.269(10) 1_655
O2 N1 1.316(12) .
C8 C9 1.387(11) 4
O3 N1 1.214(11) .
C12 C11 1.381(11) 4
C11 C12 1.381(11) 4_556
O10 C13 1.05(3) .
C13 O11 1.25(4) .

loop_
_platon_squeeze_void_nr
_platon_squeeze_void_average_x
_platon_squeeze_void_average_y
_platon_squeeze_void_average_z
_platon_squeeze_void_volume
_platon_squeeze_void_count_electrons
_platon_squeeze_void_content
1 0.368 0.250 0.500 110 8 ' '
2 0.632 0.750 0.250 111 9 ' '
